data_1506491
loop_
_publ_author_name
'Comins, Daniel L.'
'Schilling, Stefan'
'Zhang, Yanchen'

_publ_section_title
;
 Asymmetric synthesis of 3-substituted isoindolinones: application to the
 total synthesis of (+)-lennoxamine.
;
_journal_issue 1
_journal_name_full 'Organic letters'
_journal_page_first 95
_journal_page_last 98
_journal_paper_doi 10.1021/ol047824w
_journal_volume 7
_journal_year 2005
_chemical_formula_moiety 'C25 H29 N O3 '
_chemical_formula_sum 'C25 H29 N O3'
_chemical_formula_weight 391.51
_chemical_name_systematic
;
(3R)-3-Methyl-N-[(((1R,2S)-2-(1-methyl-1-phenylethyl)cyclohexyl)oxy)carbonyl)
-2,3-dihydro-isoindol-1-one
;
_space_group_IT_number 19
_symmetry_cell_setting orthorhombic
_symmetry_space_group_name_Hall 'P 2ac 2ab'
_symmetry_space_group_name_H-M 'P 21 21 21'
_cell_angle_alpha 90.0
_cell_angle_beta 90.0
_cell_angle_gamma 90.0
_cell_formula_units_Z 4
_cell_length_a 8.2443(5)
_cell_length_b 16.1149(7)
_cell_length_c 15.7912(7)
_cell_measurement_reflns_used 24
_cell_measurement_temperature 148
_cell_measurement_theta_max 18.00
_cell_measurement_theta_min 16.50
_cell_volume 2097.96(18)
_computing_cell_refinement 'Nonius CAD4 Argus'
_computing_data_collection 'Nonius CAD4 Argus'
_computing_data_reduction 'NRCVAX DATRD2'
_computing_molecular_graphics NRCVAX
_computing_publication_material 'NRCVAX TABLES Jan 94 Version'
_computing_structure_refinement 'NRCVAX LSTSQ'
_computing_structure_solution SIR92
_diffrn_ambient_temperature 148
_diffrn_measurement_device 'Nonius CAD-4    '
_diffrn_measurement_method 'Omega scan b/P/b        '
_diffrn_radiation_monochromator graphite
_diffrn_radiation_source 'xray tube'
_diffrn_radiation_type 'Molybdenum K\a'
_diffrn_radiation_wavelength .71073
_diffrn_reflns_av_R_equivalents .013
_diffrn_reflns_limit_h_max 9
_diffrn_reflns_limit_h_min -7
_diffrn_reflns_limit_k_max 19
_diffrn_reflns_limit_k_min -19
_diffrn_reflns_limit_l_max 18
_diffrn_reflns_limit_l_min 0
_diffrn_reflns_number 4206
_diffrn_reflns_theta_max 25.00
_diffrn_reflns_theta_min 1.20
_diffrn_standards_decay_% 2.2
_diffrn_standards_interval_time 80
_diffrn_standards_number 3
_exptl_absorpt_coefficient_mu .08
_exptl_absorpt_correction_type none
_exptl_crystal_colour colorless
_exptl_crystal_density_diffrn 1.240
_exptl_crystal_description prism
_exptl_crystal_F_000 840.48
_exptl_crystal_preparation
;
? # Insert crystal growing method here.
;
_exptl_crystal_size_max .40
_exptl_crystal_size_mid .20
_exptl_crystal_size_min .12
_refine_diff_density_max .18
_refine_diff_density_min -.14
_refine_ls_abs_structure_details
; The structure of the molecule included a chiral auxillary ((-)TCC) of
known absolute configuration.  The handeness of the known centers were
fixed.
;
_refine_ls_extinction_coef 1.61(15)
_refine_ls_extinction_method Larson
_refine_ls_goodness_of_fit_ref 1.26
_refine_ls_hydrogen_treatment refall
_refine_ls_matrix_type full
_refine_ls_number_parameters 379
_refine_ls_number_reflns 3277
_refine_ls_R_factor_all .031
_refine_ls_R_factor_gt .031
_refine_ls_shift/su_max .000
_refine_ls_structure_factor_coef F
_refine_ls_weighting_details '1/(\s^2^(F)+ .0003F^2^) '
_refine_ls_weighting_scheme sigma
_refine_ls_wR_factor_all .033
_refine_ls_wR_factor_ref .033
_reflns_number_gt 3277
_reflns_number_total 3660
_reflns_threshold_expression 'Inet > 1.0\s(Inet)'
_cod_data_source_file ol047824wsi20041028_110753.cif
_cod_data_source_block (-)TCC
_cod_depositor_comments
;
The following automatic conversions were performed:

'_symmetry_cell_setting' value 'Orthorhombic' changed to
'orthorhombic' according to
/home/saulius/struct/CIF-dictionaries/cif_core.dic dictionary named
'cif_core.dic' version 2.4.1 from 2010-06-29.

Automatic conversion script
Id: cif_fix_values 1715 2011-07-08 13:25:40Z adriana 
;
_cod_original_formula_sum 'C25 H29 N O3 '
_cod_database_code 1506491

loop_
_symmetry_equiv_pos_as_xyz
x,y,z
1/2+x,1/2-y,-z
-x,1/2+y,1/2-z
1/2-x,-y,1/2+z

loop_
_atom_site_label
_atom_site_fract_x
_atom_site_fract_y
_atom_site_fract_z
_atom_site_U_iso_or_equiv
_atom_site_adp_type
_atom_site_type_symbol
O1 .69890(13) .99771(7) .68845(8) .0250(6) Uani O
O2 .53977(15) 1.02342(7) .84292(8) .0286(6) Uani O
O3 .38952(13) .91145(7) .88119(7) .0200(6) Uani O
N1 .55169(17) .90053(8) .76840(8) .0188(7) Uani N
C1 .63958(20) .92934(10) .69712(10) .0190(8) Uani C
C2 .6427(2) .85883(10) .63741(10) .0198(8) Uani C
C3 .7122(2) .85473(12) .55718(11) .0263(10) Uani C
C4 .7011(2) .78064(12) .51351(12) .0311(11) Uani C
C5 .6240(3) .71201(12) .54985(12) .0327(10) Uani C
C6 .5541(2) .71647(11) .62986(11) .0267(9) Uani C
C7 .56338(20) .79130(10) .67281(10) .0203(9) Uani C
C8 .5003(2) .81202(10) .75980(11) .0197(8) Uani C
C9 .5729(2) .75585(11) .82787(12) .0244(10) Uani C
C10 .49703(19) .95251(10) .83281(11) .0202(9) Uani C
C11 .33271(19) .95561(10) .95693(10) .0183(8) Uani C
C12 .1779(2) .91311(11) .98882(11) .0186(8) Uani C
C13 .1274(2) .95913(11) 1.07037(11) .0220(9) Uani C
C14 .2598(2) .95961(12) 1.13771(11) .0257(9) Uani C
C15 .4165(2) .99753(11) 1.10423(11) .0241(9) Uani C
C16 .4675(2) .95421(12) 1.02261(11) .0235(9) Uani C
C17 .03868(20) .90656(10) .92122(10) .0187(8) Uani C
C18 .0109(2) .99120(11) .87822(12) .0254(9) Uani C
C19 -.1213(2) .88114(12) .96604(12) .0258(10) Uani C
C20 .07083(20) .83691(10) .85560(10) .0195(8) Uani C
C21 .0314(2) .84656(11) .77025(11) .0234(9) Uani C
C22 .0474(2) .78154(11) .71280(12) .0277(9) Uani C
C23 .1052(2) .70475(12) .73930(12) .0275(9) Uani C
C24 .1446(2) .69360(11) .82372(11) .0245(9) Uani C
C25 .1257(2) .75850(10) .88121(11) .0211(8) Uani C
H3 .764(2) .9040(11) .5335(11) .027(5) Uiso H
H4 .749(2) .7761(10) .4574(11) .018(4) Uiso H
H5 .612(3) .6587(13) .5164(12) .035(5) Uiso H
H6 .501(2) .6693(12) .6548(12) .034(6) Uiso H
H8 .386(2) .8109(12) .7636(11) .027(5) Uiso H
H9a .537(2) .6970(12) .8154(11) .030(5) Uiso H
H9b .695(3) .7573(12) .8235(12) .041(6) Uiso H
H9c .538(2) .7741(9) .8850(11) .016(4) Uiso H
H11 .3120(20) 1.0117(10) .9390(10) .015(4) Uiso H
H12 .206(2) .8571(10) 1.0063(10) .012(4) Uiso H
H13a .030(3) .9325(11) 1.0940(12) .032(5) Uiso H
H13b .100(2) 1.0175(12) 1.0571(11) .029(5) Uiso H
H14a .222(2) .9892(12) 1.1886(12) .026(5) Uiso H
H14b .281(2) .9017(11) 1.1562(11) .024(5) Uiso H
H15a .394(2) 1.0598(11) 1.0936(10) .024(5) Uiso H
H15b .508(2) .9945(11) 1.1454(12) .029(5) Uiso H
H16a .490(2) .8950(11) 1.0368(10) .017(4) Uiso H
H16b .567(3) .9857(12) .9963(11) .037(5) Uiso H
H18a .098(2) 1.0080(11) .8355(12) .031(5) Uiso H
H18b -.089(2) .9897(11) .8458(12) .031(5) Uiso H
H18c .002(2) 1.0358(11) .9203(11) .026(5) Uiso H
H19a -.104(2) .8286(12) 1.0015(11) .027(5) Uiso H
H19b -.160(3) .9292(12) 1.0036(12) .035(6) Uiso H
H19c -.200(2) .8700(11) .9218(12) .030(5) Uiso H
H21 -.010(2) .8994(10) .7506(10) .014(4) Uiso H
H22 .020(2) .7930(10) .6555(11) .021(5) Uiso H
H23 .117(3) .6593(13) .6983(12) .039(5) Uiso H
H24 .180(2) .6406(11) .8438(11) .022(5) Uiso H
H25 .147(2) .7490(10) .9422(11) .017(4) Uiso H

loop_
_atom_site_aniso_label
_atom_site_aniso_U_11
_atom_site_aniso_U_22
_atom_site_aniso_U_33
_atom_site_aniso_U_12
_atom_site_aniso_U_13
_atom_site_aniso_U_23
_atom_site_aniso_type_symbol
O1 .0187(6) .0201(6) .0363(7) -.0052(5) .0034(5) .0034(6) O
O2 .0281(7) .0172(6) .0404(7) -.0041(6) .0103(6) -.0050(5) O
O3 .0149(6) .0207(6) .0246(6) -.0017(5) .0042(5) -.0035(5) O
N1 .0156(7) .0163(7) .0245(7) -.0002(6) .0028(6) -.0003(6) N
C1 .0108(8) .0221(9) .0241(9) .0025(7) -.0020(7) .0028(7) C
C2 .0143(8) .0215(9) .0234(9) .0016(7) -.0030(7) .0031(7) C
C3 .0185(9) .0335(11) .0269(10) -.0015(8) -.0001(8) .0034(8) C
C4 .0273(11) .0433(12) .0226(10) .0029(9) .0015(8) -.0044(9) C
C5 .0364(11) .0301(10) .0317(10) .0021(9) -.0041(9) -.0087(9) C
C6 .0263(10) .0232(9) .0307(10) -.0017(8) .0004(9) -.0021(8) C
C7 .0136(8) .0207(9) .0267(9) .0010(7) -.0022(7) .0001(7) C
C8 .0150(9) .0156(8) .0284(9) -.0028(7) .0012(7) -.0011(7) C
C9 .0263(11) .0193(9) .0277(10) .0000(8) .0010(8) .0000(7) C
C10 .0127(8) .0189(9) .0289(9) .0011(7) .0003(7) .0009(7) C
C11 .0149(9) .0169(9) .0231(9) .0013(7) .0031(7) -.0037(7) C
C12 .0142(8) .0169(9) .0248(9) .0020(7) .0008(7) .0015(7) C
C13 .0164(9) .0255(10) .0242(9) -.0003(8) .0026(8) -.0016(8) C
C14 .0264(10) .0275(10) .0231(10) -.0002(8) -.0012(8) -.0042(8) C
C15 .0191(9) .0244(10) .0289(10) .0003(8) -.0065(8) -.0061(8) C
C16 .0148(9) .0243(10) .0314(10) -.0011(8) -.0030(8) -.0051(8) C
C17 .0136(8) .0201(8) .0226(9) .0005(7) -.0001(7) .0017(7) C
C18 .0233(10) .0216(9) .0313(10) .0057(8) -.0066(9) -.0012(8) C
C19 .0133(9) .0339(11) .0302(10) -.0017(8) .0004(8) -.0042(9) C
C20 .0103(8) .0199(9) .0282(9) -.0047(7) .0004(7) .0019(7) C
C21 .0194(9) .0245(9) .0262(9) .0007(8) -.0011(8) .0035(8) C
C22 .0271(10) .0333(10) .0228(10) -.0031(9) -.0017(8) -.0002(8) C
C23 .0246(10) .0264(10) .0315(10) -.0074(8) .0039(8) -.0071(8) C
C24 .0235(9) .0172(9) .0327(10) -.0029(8) .0019(8) .0011(8) C
C25 .0178(9) .0226(9) .0230(9) -.0039(7) .0004(8) .0018(7) C

loop_
_atom_type_symbol
_atom_type_scat_dispersion_real
_atom_type_scat_dispersion_imag
_atom_type_scat_source
C .003 .002 'International Tables Vol. IV Table 2.2B'
H .000 .000 'International Tables Vol. IV Table 2.2B'
N .006 .003 'International Tables Vol. IV Table 2.2B'
O .011 .006 'International Tables Vol. IV Table 2.2B'

loop_
_geom_angle_atom_site_label_1
_geom_angle_atom_site_label_2
_geom_angle_atom_site_label_3
_geom_angle
C10 O3 C11 115.77(12)
C1 N1 C8 112.69(13)
C1 N1 C10 123.27(13)
C8 N1 C10 123.29(13)
O1 C1 N1 126.40(15)
O1 C1 C2 128.30(15)
N1 C1 C2 105.31(13)
C1 C2 C3 128.66(16)
C1 C2 C7 109.76(14)
C3 C2 C7 121.58(16)
C2 C3 C4 117.89(17)
C2 C3 H3 119.4(11)
C4 C3 H3 122.7(11)
C3 C4 C5 120.57(18)
C3 C4 H4 119.5(10)
C5 C4 H4 119.9(10)
C4 C5 C6 121.36(18)
C4 C5 H5 120.1(11)
C6 C5 H5 118.4(11)
C5 C6 C7 117.83(17)
C5 C6 H6 121.4(11)
C7 C6 H6 120.8(11)
C2 C7 C6 120.76(16)
C2 C7 C8 110.88(14)
C6 C7 C8 128.34(15)
N1 C8 C7 101.33(13)
N1 C8 C9 113.00(14)
N1 C8 H8 107.2(11)
C7 C8 C9 112.03(14)
C7 C8 H8 113.5(10)
C9 C8 H8 109.6(11)
C8 C9 H9a 107.8(10)
C8 C9 H9b 109.2(11)
C8 C9 H9c 110.6(9)
H9a C9 H9b 107.4(16)
H9a C9 H9c 111.7(14)
H9b C9 H9c 110.1(15)
O2 C10 O3 125.70(15)
O2 C10 N1 124.89(15)
O3 C10 N1 109.41(13)
O3 C11 C12 108.45(13)
O3 C11 C16 108.38(13)
O3 C11 H11 105.8(10)
C12 C11 C16 112.21(14)
C12 C11 H11 111.6(10)
C16 C11 H11 110.1(10)
C11 C12 C13 106.49(14)
C11 C12 C17 114.51(14)
C11 C12 H12 108.1(10)
C13 C12 C17 113.74(14)
C13 C12 H12 105.9(9)
C17 C12 H12 107.7(10)
C12 C13 C14 113.05(14)
C12 C13 H13a 109.1(11)
C12 C13 H13b 110.0(10)
C14 C13 H13a 108.8(11)
C14 C13 H13b 107.9(10)
H13a C13 H13b 107.9(15)
C13 C14 C15 111.55(15)
C13 C14 H14a 110.3(11)
C13 C14 H14b 109.2(10)
C15 C14 H14a 110.8(10)
C15 C14 H14b 109.1(10)
H14a C14 H14b 105.7(14)
C14 C15 C16 110.08(14)
C14 C15 H15a 107.2(10)
C14 C15 H15b 113.4(10)
C16 C15 H15a 110.8(9)
C16 C15 H15b 108.6(10)
H15a C15 H15b 106.7(14)
C11 C16 C15 111.61(14)
C11 C16 H16a 107.5(9)
C11 C16 H16b 107.0(10)
C15 C16 H16a 107.4(9)
C15 C16 H16b 109.2(10)
H16a C16 H16b 114.2(14)
C12 C17 C18 110.39(14)
C12 C17 C19 109.18(14)
C12 C17 C20 112.21(13)
C18 C17 C19 107.97(14)
C18 C17 C20 111.83(14)
C19 C17 C20 105.01(13)
C17 C18 H18a 114.9(10)
C17 C18 H18b 109.6(11)
C17 C18 H18c 111.2(10)
H18a C18 H18b 104.8(15)
H18a C18 H18c 107.9(15)
H18b C18 H18c 108.1(15)
C17 C19 H19a 110.3(11)
C17 C19 H19b 109.1(11)
C17 C19 H19c 106.8(11)
H19a C19 H19b 110.5(14)
H19a C19 H19c 109.6(15)
H19b C19 H19c 110.4(16)
C17 C20 C21 121.67(15)
C17 C20 C25 121.00(15)
C21 C20 C25 117.03(15)
C20 C21 C22 121.56(16)
C20 C21 H21 119.3(9)
C22 C21 H21 119.1(9)
C21 C22 C23 120.42(17)
C21 C22 H22 116.8(10)
C23 C22 H22 122.7(10)
C22 C23 C24 119.06(17)
C22 C23 H23 120.0(11)
C24 C23 H23 121.0(11)
C23 C24 C25 120.25(17)
C23 C24 H24 120.5(10)
C25 C24 H24 119.2(10)
C20 C25 C24 121.65(16)
C20 C25 H25 118.6(9)
C24 C25 H25 119.8(9)

loop_
_geom_bond_atom_site_label_1
_geom_bond_atom_site_label_2
_geom_bond_distance
O1 C1 1.2131(20)
O2 C10 1.2064(20)
O3 C10 1.3444(19)
O3 C11 1.4684(19)
N1 C1 1.417(2)
N1 C8 1.494(2)
N1 C10 1.393(2)
C1 C2 1.477(2)
C2 C3 1.392(2)
C2 C7 1.387(2)
C3 C4 1.382(3)
C3 H3 .977(19)
C4 C5 1.399(3)
C4 H4 .973(18)
C5 C6 1.390(3)
C5 H5 1.01(2)
C6 C7 1.386(2)
C6 H6 .96(2)
C7 C8 1.506(2)
C8 C9 1.527(3)
C8 H8 .945(20)
C9 H9a 1.011(20)
C9 H9b 1.01(2)
C9 H9c .992(18)
C11 C12 1.534(2)
C11 C16 1.520(2)
C11 H11 .963(17)
C12 C13 1.543(2)
C12 C17 1.571(2)
C12 H12 .971(17)
C13 C14 1.524(2)
C13 H13a .98(2)
C13 H13b .990(19)
C14 C15 1.524(3)
C14 H14a .986(20)
C14 H14b .994(19)
C15 C16 1.525(2)
C15 H15a 1.034(18)
C15 H15b .998(20)
C16 H16a .997(18)
C16 H16b 1.05(2)
C17 C18 1.541(2)
C17 C19 1.552(2)
C17 C20 1.550(2)
C18 H18a 1.02(2)
C18 H18b .97(2)
C18 H18c .981(19)
C19 H19a 1.025(20)
C19 H19b 1.02(2)
C19 H19c .97(2)
C20 C21 1.395(2)
C20 C25 1.402(2)
C21 C22 1.392(2)
C21 H21 .969(18)
C22 C23 1.391(3)
C22 H22 .951(18)
C23 C24 1.384(3)
C23 H23 .98(2)
C24 C25 1.394(2)
C24 H24 .957(18)
C25 H25 .992(18)
